data_4505531
loop_
_publ_author_name
'Kirillov, Alexander M.'
'Karabach, Yauhen Y.'
'Kirillova, Marina V.'
'Haukka, Matti'
'Pombeiro, Armando J. L.'

_publ_section_title
;
 Topologically Unique 2D Heterometallic CuII/Mg Coordination Polymer:
 Synthesis, Structural Features, and Catalytic Use in Alkane
 Hydrocarboxylation
;
_journal_issue 3
_journal_name_full 'Crystal Growth &amp; Design'
_journal_page_first 1069
_journal_paper_doi 10.1021/cg201459k
_journal_volume 12
_journal_year 2012
_chemical_formula_moiety 'C11 H20 Cu Mg N O10, H4 O2, H2 O'
_chemical_formula_sum 'C11 H26 Cu Mg N O13'
_chemical_formula_weight 468.18
_chemical_name_systematic
; 
 ? 
;
_space_group_IT_number 2
_symmetry_cell_setting triclinic
_symmetry_space_group_name_Hall '-P 1'
_symmetry_space_group_name_H-M 'P -1'
_atom_sites_solution_hydrogens geom
_atom_sites_solution_primary direct
_atom_sites_solution_secondary difmap
_audit_creation_method SHELXL-97
_cell_angle_alpha 96.271(2)
_cell_angle_beta 114.843(2)
_cell_angle_gamma 115.2440(10)
_cell_formula_units_Z 2
_cell_length_a 10.4720(3)
_cell_length_b 10.5610(3)
_cell_length_c 11.0590(4)
_cell_measurement_reflns_used 11765
_cell_measurement_temperature 120(2)
_cell_measurement_theta_max 27.48
_cell_measurement_theta_min 1.00
_cell_volume 939.88(6)
_computing_cell_refinement 'Denzo/Scalepack (Otwinowski & Minor, 1997)'
_computing_data_collection 'Collect (Nonius BV, 1997-2000)'
_computing_data_reduction 'Denzo/Scalepack (Otwinowski & Minor, 1997)'
_computing_molecular_graphics 'Diamond v.3.1b (Crystal Impact GbR, 2006)'
_computing_publication_material 'SHELXL-97 (Sheldrick, 1997)'
_computing_structure_refinement 'SHELXL-97 (Sheldrick, 1997)'
_computing_structure_solution 'SIR97 (Altomare et al., 1997)'
_diffrn_ambient_temperature 120(2)
_diffrn_detector_area_resol_mean 9
_diffrn_measured_fraction_theta_full 0.986
_diffrn_measured_fraction_theta_max 0.986
_diffrn_measurement_device '95mm CCD camera on \k-goniostat'
_diffrn_measurement_device_type 'Nonius KappaCCD'
_diffrn_measurement_method '\f scans and \w scans with \k offset'
_diffrn_radiation_monochromator 'horizontally mounted graphite crystal'
_diffrn_radiation_source 'fine-focus sealed tube'
_diffrn_radiation_type MoK\a
_diffrn_radiation_wavelength 0.71073
_diffrn_reflns_av_R_equivalents 0.0363
_diffrn_reflns_av_sigmaI/netI 0.0410
_diffrn_reflns_limit_h_max 13
_diffrn_reflns_limit_h_min -13
_diffrn_reflns_limit_k_max 13
_diffrn_reflns_limit_k_min -13
_diffrn_reflns_limit_l_max 14
_diffrn_reflns_limit_l_min -14
_diffrn_reflns_number 18184
_diffrn_reflns_theta_full 27.56
_diffrn_reflns_theta_max 27.56
_diffrn_reflns_theta_min 3.52
_exptl_absorpt_coefficient_mu 1.262
_exptl_absorpt_correction_T_max 0.9396
_exptl_absorpt_correction_T_min 0.7837
_exptl_absorpt_correction_type multi-scan
_exptl_absorpt_process_details 'Xprep in Shelxtl v.6.14-1 (Sheldrick, 2005)'
_exptl_crystal_colour 'pale blue'
_exptl_crystal_density_diffrn 1.654
_exptl_crystal_density_method 'not measured'
_exptl_crystal_description block
_exptl_crystal_F_000 488
_exptl_crystal_size_max 0.20
_exptl_crystal_size_mid 0.15
_exptl_crystal_size_min 0.05
_refine_diff_density_max 1.348
_refine_diff_density_min -0.502
_refine_diff_density_rms 0.095
_refine_ls_extinction_method none
_refine_ls_goodness_of_fit_ref 1.022
_refine_ls_hydrogen_treatment constr
_refine_ls_matrix_type full
_refine_ls_number_parameters 265
_refine_ls_number_reflns 4287
_refine_ls_number_restraints 0
_refine_ls_restrained_S_all 1.022
_refine_ls_R_factor_all 0.0509
_refine_ls_R_factor_gt 0.0408
_refine_ls_shift/su_max 0.001
_refine_ls_shift/su_mean 0.000
_refine_ls_structure_factor_coef Fsqd
_refine_ls_weighting_details 'calc w=1/[\s^2^(Fo^2^)+(0.0503P)^2^+1.8655P] where P=(Fo^2^+2Fc^2^)/3'
_refine_ls_weighting_scheme calc
_refine_ls_wR_factor_gt 0.1003
_refine_ls_wR_factor_ref 0.1062
_reflns_number_gt 3672
_reflns_number_total 4287
_reflns_threshold_expression >2sigma(I)
_cod_data_source_file cg201459k_si_001.cif
_cod_data_source_block compound-1
_cod_original_cell_volume 939.88(5)
_cod_database_code 4505531

loop_
_symmetry_equiv_pos_as_xyz
'x, y, z'
'-x, -y, -z'

loop_
_atom_site_label
_atom_site_type_symbol
_atom_site_fract_x
_atom_site_fract_y
_atom_site_fract_z
_atom_site_U_iso_or_equiv
_atom_site_adp_type
_atom_site_occupancy
_atom_site_symmetry_multiplicity
_atom_site_calc_flag
_atom_site_refinement_flags
Cu1 Cu 0.78533(4) 0.10567(3) 0.61259(3) 0.01209(11) Uani 1 1 d .
Mg1 Mg 1.0000 0.0000 0.5000 0.0068(2) Uani 1 2 d S
Mg2 Mg 1.0000 0.0000 1.0000 0.0148(3) Uani 1 2 d S
O1 O 0.9934(2) 0.15283(19) 0.6234(2) 0.0133(4) Uani 1 1 d .
O2 O 0.6135(2) 0.0603(2) 0.3809(2) 0.0164(4) Uani 1 1 d .
H2O H 0.5026 -0.0031 0.3358 0.025 Uiso 1 1 d R
O3 O 0.6888(2) 0.1273(2) 0.7248(2) 0.0159(4) Uani 1 1 d .
O4 O 0.6927(2) -0.1034(2) 0.5909(2) 0.0151(4) Uani 1 1 d .
O5 O 0.8606(2) -0.1600(2) 0.5539(2) 0.0160(4) Uani 1 1 d .
O6 O 0.7824(3) -0.0406(3) 0.3198(2) 0.0274(5) Uani 1 1 d .
H6C H 0.7247 -0.1180 0.2345 0.041 Uiso 1 1 d R
H6D H 0.7213 -0.0037 0.3351 0.041 Uiso 1 1 d R
O7 O 0.8496(2) -0.2019(2) 0.8345(2) 0.0170(4) Uani 1 1 d .
O8 O 0.6589(3) -0.3455(2) 0.8814(2) 0.0266(5) Uani 1 1 d .
O9 O 1.1962(3) -0.0321(3) 1.0674(2) 0.0254(5) Uani 1 1 d .
H9A H 1.2162 -0.0741 1.1295 0.038 Uiso 1 1 d R
H9B H 1.2398 -0.0428 1.0188 0.038 Uiso 1 1 d R
O10 O 0.9168(3) -0.1079(2) 1.1194(2) 0.0269(5) Uani 1 1 d .
H10A H 0.9537 -0.0967 1.2112 0.040 Uiso 1 1 d R
H10B H 0.8221 -0.1880 1.0602 0.040 Uiso 1 1 d R
O11 O 0.9337(4) 0.2423(4) 0.2407(4) 0.0521(8) Uani 1 1 d .
H11A H 0.8577 0.1583 0.1853 0.078 Uiso 1 1 d R
H11B H 1.0047 0.2501 0.2248 0.078 Uiso 1 1 d R
N1 N 0.8507(3) 0.3166(2) 0.6244(2) 0.0150(5) Uani 1 1 d .
C1 C 1.1005(3) 0.3108(3) 0.6800(3) 0.0175(6) Uani 1 1 d .
H1A H 1.1870 0.3387 0.6553 0.021 Uiso 1 1 calc R
H1B H 1.1554 0.3460 0.7850 0.021 Uiso 1 1 calc R
C2 C 1.0045(4) 0.3855(3) 0.6210(4) 0.0265(7) Uani 1 1 d .
H2A H 1.0730 0.4935 0.6784 0.032 Uiso 1 1 calc R
H2B H 0.9773 0.3747 0.5219 0.032 Uiso 1 1 calc R
C3 C 0.6418(4) 0.2010(3) 0.3651(3) 0.0208(6) Uani 1 1 d .
H3A H 0.5366 0.1884 0.2932 0.025 Uiso 1 1 calc R
H3B H 0.7200 0.2364 0.3311 0.025 Uiso 1 1 calc R
C4 C 0.7118(4) 0.3156(4) 0.5053(4) 0.0268(7) Uani 1 1 d .
H4A H 0.7517 0.4160 0.4973 0.032 Uiso 1 1 calc R
H4B H 0.6233 0.2933 0.5267 0.032 Uiso 1 1 calc R
C5 C 0.7324(4) 0.2773(3) 0.7775(3) 0.0218(6) Uani 1 1 d .
H5A H 0.7643 0.3045 0.8786 0.026 Uiso 1 1 calc R
H5B H 0.6359 0.2867 0.7232 0.026 Uiso 1 1 calc R
C6 C 0.8749(4) 0.3834(3) 0.7641(4) 0.0291(7) Uani 1 1 d .
H6A H 0.8807 0.4801 0.7710 0.035 Uiso 1 1 calc R
H6B H 0.9802 0.4021 0.8426 0.035 Uiso 1 1 calc R
C7 C 0.7387(3) -0.1913(3) 0.5672(3) 0.0115(5) Uani 1 1 d .
C8 C 0.6233(3) -0.3520(3) 0.5395(3) 0.0112(5) Uani 1 1 d .
C9 C 0.5247(3) -0.4470(3) 0.3981(3) 0.0118(5) Uani 1 1 d .
H9 H 0.5424 -0.4108 0.3282 0.014 Uiso 1 1 calc R
C10 C 0.5993(3) -0.4058(3) 0.6429(3) 0.0120(5) Uani 1 1 d .
C11 C 0.7094(3) -0.3105(3) 0.7984(3) 0.0148(5) Uani 1 1 d .
O99 O 0.5442(7) -0.2445(8) 1.0525(6) 0.0528(17) Uani 0.50 1 d P
H99A H 0.5425 -0.2833 0.9839 0.079 Uiso 0.50 1 d PR
H99B H 0.4564 -0.2294 1.0183 0.079 Uiso 0.50 1 d PR
O98 O 0.3724(7) -0.0951(8) 0.9608(6) 0.0504(15) Uani 0.50 1 d P
H98A H 0.4287 0.0075 0.9792 0.076 Uiso 0.50 1 d PR
H98B H 0.2802 -0.1380 0.8597 0.076 Uiso 0.50 1 d PR
O97 O 0.3940(8) -0.1806(8) 0.9919(7) 0.0522(15) Uani 0.50 1 d P
H97A H 0.2785 -0.2381 0.8979 0.078 Uiso 0.50 1 d PR
H97B H 0.4725 -0.1373 0.9680 0.078 Uiso 0.50 1 d PR
O96 O 0.4981(8) -0.3846(7) 1.0464(8) 0.0586(18) Uani 0.50 1 d P
H96A H 0.5584 -0.3605 0.9957 0.088 Uiso 0.50 1 d PR
H96B H 0.4510 -0.4744 1.0192 0.088 Uiso 0.50 1 d PR

loop_
_atom_site_aniso_label
_atom_site_aniso_U_11
_atom_site_aniso_U_22
_atom_site_aniso_U_33
_atom_site_aniso_U_23
_atom_site_aniso_U_13
_atom_site_aniso_U_12
Cu1 0.01175(17) 0.00807(16) 0.01818(19) 0.00482(12) 0.00929(14) 0.00495(13)
Mg1 0.0063(5) 0.0052(5) 0.0085(6) 0.0020(4) 0.0044(5) 0.0023(4)
Mg2 0.0134(6) 0.0116(6) 0.0103(6) 0.0017(5) 0.0043(5) 0.0020(5)
O1 0.0116(9) 0.0079(8) 0.0179(10) 0.0020(7) 0.0079(8) 0.0034(7)
O2 0.0121(9) 0.0143(9) 0.0207(10) 0.0060(8) 0.0072(8) 0.0067(8)
O3 0.0166(9) 0.0107(9) 0.0234(10) 0.0055(8) 0.0127(8) 0.0073(8)
O4 0.0138(9) 0.0102(9) 0.0225(10) 0.0056(8) 0.0109(8) 0.0058(8)
O5 0.0162(9) 0.0119(9) 0.0237(10) 0.0064(8) 0.0143(8) 0.0065(8)
O6 0.0232(11) 0.0444(14) 0.0171(11) 0.0040(10) 0.0084(9) 0.0233(11)
O7 0.0148(9) 0.0127(9) 0.0139(9) 0.0007(7) 0.0064(8) 0.0016(8)
O8 0.0249(11) 0.0239(11) 0.0131(10) 0.0016(8) 0.0109(9) -0.0008(9)
O9 0.0241(11) 0.0346(12) 0.0245(11) 0.0139(10) 0.0145(10) 0.0182(10)
O10 0.0274(11) 0.0182(10) 0.0113(10) 0.0031(8) 0.0063(9) -0.0020(9)
O11 0.0671(19) 0.079(2) 0.085(2) 0.0668(19) 0.0635(19) 0.0631(19)
N1 0.0163(11) 0.0121(10) 0.0197(12) 0.0059(9) 0.0108(10) 0.0085(9)
C1 0.0113(12) 0.0091(12) 0.0254(15) 0.0029(11) 0.0084(11) 0.0021(10)
C2 0.0228(15) 0.0167(14) 0.0395(19) 0.0082(13) 0.0182(14) 0.0082(13)
C3 0.0199(14) 0.0180(14) 0.0270(16) 0.0121(12) 0.0129(13) 0.0102(12)
C4 0.0259(16) 0.0226(15) 0.0366(18) 0.0143(14) 0.0166(14) 0.0150(14)
C5 0.0287(16) 0.0141(13) 0.0282(16) 0.0051(12) 0.0193(14) 0.0115(12)
C6 0.0374(18) 0.0185(15) 0.0351(19) 0.0081(13) 0.0232(16) 0.0134(14)
C7 0.0117(12) 0.0102(12) 0.0081(12) 0.0021(9) 0.0038(10) 0.0036(10)
C8 0.0095(11) 0.0089(11) 0.0154(13) 0.0037(10) 0.0067(10) 0.0049(10)
C9 0.0125(12) 0.0124(12) 0.0135(12) 0.0067(10) 0.0078(10) 0.0073(10)
C10 0.0104(12) 0.0113(12) 0.0128(12) 0.0030(10) 0.0055(10) 0.0055(10)
C11 0.0156(13) 0.0117(12) 0.0140(13) 0.0033(10) 0.0074(11) 0.0055(11)
O99 0.035(3) 0.078(5) 0.028(3) -0.008(3) 0.010(2) 0.028(3)
O98 0.037(3) 0.074(4) 0.037(3) 0.009(3) 0.019(3) 0.030(3)
O97 0.047(4) 0.065(4) 0.056(4) 0.029(3) 0.029(3) 0.035(3)
O96 0.067(4) 0.058(4) 0.107(6) 0.059(4) 0.068(4) 0.047(4)

loop_
_atom_type_symbol
_atom_type_description
_atom_type_scat_dispersion_real
_atom_type_scat_dispersion_imag
_atom_type_scat_source
C C 0.0033 0.0016 'International Tables Vol C Tables 4.2.6.8 and 6.1.1.4'
H H 0.0000 0.0000 'International Tables Vol C Tables 4.2.6.8 and 6.1.1.4'
N N 0.0061 0.0033 'International Tables Vol C Tables 4.2.6.8 and 6.1.1.4'
O O 0.0106 0.0060 'International Tables Vol C Tables 4.2.6.8 and 6.1.1.4'
Mg Mg 0.0486 0.0363 'International Tables Vol C Tables 4.2.6.8 and 6.1.1.4'
Cu Cu 0.3201 1.2651 'International Tables Vol C Tables 4.2.6.8 and 6.1.1.4'

loop_
_geom_angle_atom_site_label_1
_geom_angle_atom_site_label_2
_geom_angle_atom_site_label_3
_geom_angle
_geom_angle_site_symmetry_1
_geom_angle_site_symmetry_3
_geom_angle_publ_flag
O4 Cu1 O3 89.56(8) . . ?
O4 Cu1 O1 100.22(7) . . ?
O3 Cu1 O1 143.93(8) . . ?
O4 Cu1 N1 172.40(8) . . yes
O3 Cu1 N1 86.08(8) . . yes
O1 Cu1 N1 86.93(8) . . yes
O4 Cu1 O2 94.33(8) . . ?
O3 Cu1 O2 110.11(8) . . ?
O1 Cu1 O2 103.71(7) . . ?
N1 Cu1 O2 81.36(8) . . yes
O1 Mg1 O1 180.00(10) 2_756 . ?
O1 Mg1 O5 91.95(7) 2_756 . ?
O1 Mg1 O5 88.05(7) . . yes
O1 Mg1 O5 88.05(7) 2_756 2_756 ?
O1 Mg1 O5 91.95(7) . 2_756 ?
O5 Mg1 O5 180.00(9) . 2_756 ?
O1 Mg1 O6 89.53(8) 2_756 . ?
O1 Mg1 O6 90.46(8) . . yes
O5 Mg1 O6 90.48(8) . . ?
O5 Mg1 O6 89.51(8) 2_756 . ?
O1 Mg1 O6 90.47(8) 2_756 2_756 ?
O1 Mg1 O6 89.54(8) . 2_756 ?
O5 Mg1 O6 89.52(8) . 2_756 ?
O5 Mg1 O6 90.48(8) 2_756 2_756 ?
O6 Mg1 O6 180.00(14) . 2_756 ?
O7 Mg2 O7 180.0 2_757 . ?
O7 Mg2 O10 91.49(8) 2_757 . ?
O7 Mg2 O10 88.51(8) . . yes
O7 Mg2 O10 88.51(8) 2_757 2_757 ?
O7 Mg2 O10 91.49(8) . 2_757 ?
O10 Mg2 O10 180.000(1) . 2_757 ?
O7 Mg2 O9 89.22(8) 2_757 . ?
O7 Mg2 O9 90.78(8) . . ?
O10 Mg2 O9 93.66(9) . . yes
O10 Mg2 O9 86.34(9) 2_757 . ?
O7 Mg2 O9 90.78(8) 2_757 2_757 ?
O7 Mg2 O9 89.22(8) . 2_757 ?
O10 Mg2 O9 86.34(9) . 2_757 ?
O10 Mg2 O9 93.66(9) 2_757 2_757 ?
O9 Mg2 O9 180.00(6) . 2_757 ?
C1 O1 Cu1 108.26(15) . . ?
C1 O1 Mg1 127.48(16) . . ?
Cu1 O1 Mg1 120.11(9) . . ?
C3 O2 Cu1 107.86(16) . . ?
C3 O2 H2O 107.3 . . ?
Cu1 O2 H2O 122.2 . . ?
C5 O3 Cu1 112.11(16) . . ?
C7 O4 Cu1 130.00(17) . . ?
C7 O5 Mg1 135.92(17) . . ?
Mg1 O6 H6C 123.1 . . ?
Mg1 O6 H6D 118.0 . . ?
H6C O6 H6D 115.2 . . ?
C11 O7 Mg2 129.75(18) . . ?
Mg2 O9 H9A 121.1 . . ?
Mg2 O9 H9B 126.1 . . ?
H9A O9 H9B 108.0 . . ?
Mg2 O10 H10A 137.9 . . ?
Mg2 O10 H10B 107.0 . . ?
H10A O10 H10B 115.0 . . ?
H11A O11 H11B 101.1 . . ?
C2 N1 C4 113.3(2) . . ?
C2 N1 C6 113.0(2) . . ?
C4 N1 C6 110.7(2) . . ?
C2 N1 Cu1 107.62(17) . . ?
C4 N1 Cu1 109.02(18) . . ?
C6 N1 Cu1 102.64(17) . . ?
O1 C1 C2 110.5(2) . . ?
O1 C1 H1A 109.5 . . ?
C2 C1 H1A 109.5 . . ?
O1 C1 H1B 109.5 . . ?
C2 C1 H1B 109.5 . . ?
H1A C1 H1B 108.1 . . ?
N1 C2 C1 110.2(2) . . ?
N1 C2 H2A 109.6 . . ?
C1 C2 H2A 109.6 . . ?
N1 C2 H2B 109.6 . . ?
C1 C2 H2B 109.6 . . ?
H2A C2 H2B 108.1 . . ?
O2 C3 C4 110.6(2) . . ?
O2 C3 H3A 109.5 . . ?
C4 C3 H3A 109.5 . . ?
O2 C3 H3B 109.5 . . ?
C4 C3 H3B 109.5 . . ?
H3A C3 H3B 108.1 . . ?
N1 C4 C3 111.8(2) . . ?
N1 C4 H4A 109.3 . . ?
C3 C4 H4A 109.3 . . ?
N1 C4 H4B 109.3 . . ?
C3 C4 H4B 109.3 . . ?
H4A C4 H4B 107.9 . . ?
O3 C5 C6 110.7(2) . . ?
O3 C5 H5A 109.5 . . ?
C6 C5 H5A 109.5 . . ?
O3 C5 H5B 109.5 . . ?
C6 C5 H5B 109.5 . . ?
H5A C5 H5B 108.1 . . ?
N1 C6 C5 109.6(3) . . ?
N1 C6 H6A 109.7 . . ?
C5 C6 H6A 109.7 . . ?
N1 C6 H6B 109.7 . . ?
C5 C6 H6B 109.7 . . ?
H6A C6 H6B 108.2 . . ?
O5 C7 O4 126.8(2) . . yes
O5 C7 C8 118.2(2) . . ?
O4 C7 C8 114.7(2) . . ?
C9 C8 C10 119.5(2) . . ?
C9 C8 C7 116.0(2) . . ?
C10 C8 C7 124.2(2) . . ?
C8 C9 C10 121.3(2) . 2_646 ?
C8 C9 H9 119.4 . . ?
C10 C9 H9 119.4 2_646 . ?
C9 C10 C8 119.2(2) 2_646 . ?
C9 C10 C11 119.1(2) 2_646 . ?
C8 C10 C11 121.6(2) . . ?
O8 C11 O7 125.5(3) . . yes
O8 C11 C10 118.8(2) . . ?
O7 C11 C10 115.7(2) . . ?
H99A O99 H99B 107.1 . . ?
H99A O99 H96A 37.5 . . ?
H99B O99 H96A 130.2 . . ?
H98A O98 H98B 104.0 . . ?
H98A O98 H97A 163.4 . . ?
H98B O98 H97A 60.4 . . ?
H98A O98 H97B 106.1 . . ?
H98B O98 H97B 108.5 . . ?
H97A O98 H97B 76.2 . . ?
H99B O97 H97A 118.5 . . ?
H99B O97 H97B 75.7 . . ?
H97A O97 H97B 107.6 . . ?
H99A O96 H96A 42.1 . . ?
H99A O96 H96B 132.9 . . ?
H96A O96 H96B 101.7 . . ?

loop_
_geom_bond_atom_site_label_1
_geom_bond_atom_site_label_2
_geom_bond_distance
_geom_bond_site_symmetry_2
_geom_bond_publ_flag
Cu1 O4 1.9327(18) . yes
Cu1 O3 1.9498(19) . yes
Cu1 O1 1.9633(18) . yes
Cu1 N1 2.003(2) . yes
Cu1 O2 2.270(2) . yes
Mg1 O1 2.0404(18) 2_756 yes
Mg1 O1 2.0405(18) . yes
Mg1 O5 2.0465(18) . yes
Mg1 O5 2.0465(18) 2_756 yes
Mg1 O6 2.123(2) . yes
Mg1 O6 2.124(2) 2_756 yes
Mg2 O7 2.0587(19) 2_757 yes
Mg2 O7 2.0587(19) . yes
Mg2 O10 2.061(2) . yes
Mg2 O10 2.061(2) 2_757 yes
Mg2 O9 2.062(2) . yes
Mg2 O9 2.062(2) 2_757 yes
O1 C1 1.421(3) . ?
O2 C3 1.432(3) . ?
O2 H2O 0.9068 . ?
O3 C5 1.420(3) . ?
O4 C7 1.263(3) . yes
O5 C7 1.253(3) . yes
O6 H6C 0.9247 . ?
O6 H6D 0.9379 . ?
O7 C11 1.266(3) . yes
O8 C11 1.254(3) . yes
O9 H9A 0.8577 . ?
O9 H9B 0.8645 . ?
O10 H10A 0.8945 . ?
O10 H10B 0.8639 . ?
O11 H11A 0.8160 . ?
O11 H11B 0.8072 . ?
N1 C2 1.477(4) . ?
N1 C4 1.491(4) . ?
N1 C6 1.493(4) . ?
C1 C2 1.515(4) . ?
C1 H1A 0.9900 . ?
C1 H1B 0.9900 . ?
C2 H2A 0.9900 . ?
C2 H2B 0.9900 . ?
C3 C4 1.512(5) . ?
C3 H3A 0.9900 . ?
C3 H3B 0.9900 . ?
C4 H4A 0.9900 . ?
C4 H4B 0.9900 . ?
C5 C6 1.516(4) . ?
C5 H5A 0.9900 . ?
C5 H5B 0.9900 . ?
C6 H6A 0.9900 . ?
C6 H6B 0.9900 . ?
C7 C8 1.504(3) . ?
C8 C9 1.391(4) . ?
C8 C10 1.399(4) . ?
C9 C10 1.392(4) 2_646 ?
C9 H9 0.9500 . ?
C10 C9 1.392(4) 2_646 ?
C10 C11 1.505(4) . ?
O99 H99A 0.8115 . ?
O99 H99B 0.9264 . ?
O99 H96A 1.4089 . ?
O98 H98A 0.9327 . ?
O98 H98B 0.9983 . ?
O98 H97A 1.2887 . ?
O98 H97B 1.2807 . ?
O97 H99B 0.9695 . ?
O97 H97A 1.0442 . ?
O97 H97B 0.9181 . ?
O96 H99A 1.3579 . ?
O96 H96A 0.9842 . ?
O96 H96B 0.8048 . ?

loop_
_geom_hbond_atom_site_label_D
_geom_hbond_atom_site_label_H
_geom_hbond_atom_site_label_A
_geom_hbond_distance_DH
_geom_hbond_distance_HA
_geom_hbond_distance_DA
_geom_hbond_angle_DHA
_geom_hbond_site_symmetry_A
_geom_hbond_publ_flag
O6 H6C O99 0.92 1.86 2.726(6) 154.3 1_554 yes
O6 H6C O96 0.92 2.60 3.466(8) 156.3 1_554 yes
O6 H6D O2 0.94 1.75 2.679(3) 173.6 . yes
O9 H9A O3 0.86 1.80 2.637(3) 165.5 2_757 yes
O9 H9B O98 0.86 1.99 2.818(6) 159.3 1_655 yes
O9 H9B O11 0.86 2.65 3.204(4) 123.3 2_756 yes
O10 H10A O1 0.89 1.92 2.763(3) 157.3 2_757 yes
O10 H10B O8 0.86 1.90 2.706(3) 154.4 . yes
O11 H11A O98 0.82 2.00 2.578(7) 127.8 2_656 yes
O2 H2O O3 0.91 1.62 2.520(3) 170.8 2_656 yes
